data_4341226
loop_
_publ_author_name
'Chan, Chung Ying'
'Pellegrini, Paul A.'
'Greguric, Ivan'
'Barnard, Peter J.'

_publ_section_title
;
 Rhenium and technetium tricarbonyl complexes of N-heterocyclic carbene
 ligands.
;
_journal_issue 20
_journal_name_full 'Inorganic chemistry'
_journal_page_first 10862
_journal_page_last 10873
_journal_paper_doi 10.1021/ic500917s
_journal_volume 53
_journal_year 2014
_chemical_formula_moiety 'Br, C12 H14 N3 O2'
_chemical_formula_sum 'C12 H14 Br N3 O2'
_chemical_formula_weight 312.17
_chemical_name_systematic
;
 ? 
;
_space_group_crystal_system monoclinic
_space_group_IT_number 14
_space_group_name_Hall '-P 2ybc'
_space_group_name_H-M_alt 'P 1 21/c 1'
_symmetry_space_group_name_Hall '-P 2ybc'
_symmetry_space_group_name_H-M 'P 1 21/c 1'
_atom_sites_solution_hydrogens geom
_atom_sites_solution_primary direct
_atom_sites_solution_secondary difmap
_audit_creation_date 2013-03-06
_audit_creation_method
;
  Olex2 1.2
  (compiled Dec  5 2012 16:20:19, GUI svn.r4385)
;
_cell_angle_alpha 90.00
_cell_angle_beta 90.83(3)
_cell_angle_gamma 90.00
_cell_formula_units_Z 4
_cell_length_a 11.792(2)
_cell_length_b 11.835(2)
_cell_length_c 9.4612(19)
_cell_measurement_reflns_used 3203
_cell_measurement_temperature 173
_cell_measurement_theta_max 30.2942
_cell_measurement_theta_min 3.2636
_cell_volume 1320.3(4)
_computing_cell_refinement
;
CrysAlisPro, Agilent Technologies,
Version 1.171.35.19 (release 27-10-2011 CrysAlis171 .NET)
(compiled Oct 27 2011,15:02:11)
;
_computing_data_collection
;
CrysAlisPro, Agilent Technologies,
Version 1.171.35.19 (release 27-10-2011 CrysAlis171 .NET)
(compiled Oct 27 2011,15:02:11)
;
_computing_data_reduction
;
CrysAlisPro, Agilent Technologies,
Version 1.171.35.19 (release 27-10-2011 CrysAlis171 .NET)
(compiled Oct 27 2011,15:02:11)
;
_computing_molecular_graphics
;
O. V. Dolomanov, L. J. Bourhis, R. J. Gildea, J. A. K. Howard and H. Puschmann,
OLEX2: a complete structure solution, refinement and analysis program.
J. Appl. Cryst. (2009). 42, 339-341.
;
_computing_publication_material
;
O. V. Dolomanov, L. J. Bourhis, R. J. Gildea, J. A. K. Howard and H. Puschmann,
OLEX2: a complete structure solution, refinement and analysis program.
J. Appl. Cryst. (2009). 42, 339-341.
;
_computing_structure_refinement
;
XL, G.M. Sheldrick, Acta Cryst.
(2008). A64, 112-122
;
_computing_structure_solution
;
XS, G.M. Sheldrick, Acta Cryst.
(2008). A64, 112-122
;
_diffrn_ambient_temperature 173
_diffrn_detector_area_resol_mean 10.3281
_diffrn_measured_fraction_theta_full 0.998
_diffrn_measured_fraction_theta_max 0.998
_diffrn_measurement_device_type 'Xcalibur, Atlas, Gemini'
_diffrn_measurement_method '\w scans'
_diffrn_radiation_monochromator graphite
_diffrn_radiation_type MoK\a
_diffrn_radiation_wavelength 0.71073
_diffrn_reflns_av_R_equivalents 0.0225
_diffrn_reflns_av_unetI/netI 0.0301
_diffrn_reflns_limit_h_max 15
_diffrn_reflns_limit_h_min -10
_diffrn_reflns_limit_k_max 15
_diffrn_reflns_limit_k_min -11
_diffrn_reflns_limit_l_max 12
_diffrn_reflns_limit_l_min -11
_diffrn_reflns_number 7260
_diffrn_reflns_theta_full 27.10
_diffrn_reflns_theta_max 27.10
_diffrn_reflns_theta_min 3.27
_diffrn_source 'Enhance (Mo) X-ray Source'
_diffrn_standards_number 0
_exptl_absorpt_coefficient_mu 3.112
_exptl_absorpt_correction_T_max 1.000
_exptl_absorpt_correction_T_min 0.79205
_exptl_absorpt_correction_type multi-scan
_exptl_absorpt_process_details
;
CrysAlisPro, Agilent Technologies,
Version 1.171.35.19 (release 27-10-2011 CrysAlis171 .NET)
(compiled Oct 27 2011,15:02:11)
Empirical absorption correction using spherical harmonics,
 implemented in SCALE3 ABSPACK scaling algorithm.
;
_exptl_crystal_colour 'clear colourless'
_exptl_crystal_colour_lustre clear
_exptl_crystal_colour_primary colourless
_exptl_crystal_density_diffrn 1.571
_exptl_crystal_density_method 'not measured'
_exptl_crystal_description block
_exptl_crystal_F_000 632
_exptl_crystal_size_max 0.08
_exptl_crystal_size_mid 0.08
_exptl_crystal_size_min 0.06
_refine_diff_density_max 0.410
_refine_diff_density_min -0.431
_refine_diff_density_rms 0.085
_refine_ls_extinction_method none
_refine_ls_goodness_of_fit_ref 1.056
_refine_ls_hydrogen_treatment constr
_refine_ls_matrix_type full
_refine_ls_number_parameters 164
_refine_ls_number_reflns 2912
_refine_ls_number_restraints 0
_refine_ls_restrained_S_all 1.056
_refine_ls_R_factor_all 0.0350
_refine_ls_R_factor_gt 0.0270
_refine_ls_shift/su_max 0.002
_refine_ls_shift/su_mean 0.000
_refine_ls_structure_factor_coef Fsqd
_refine_ls_weighting_details 'calc w=1/[\s^2^(Fo^2^)+(0.0297P)^2^+0.4797P] where P=(Fo^2^+2Fc^2^)/3'
_refine_ls_weighting_scheme calc
_refine_ls_wR_factor_gt 0.0607
_refine_ls_wR_factor_ref 0.0636
_reflns_number_gt 2508
_reflns_number_total 2912
_reflns_threshold_expression >2sigma(I)
_cod_data_source_file ic500917s_si_002.cif
_cod_data_source_block 6a.Br
_cod_depositor_comments 'Adding full bibliography for 4341223--4341230.cif.'
_cod_original_cell_volume 1320.2(5)
_cod_database_code 4341226
_olex2_refinement_description
;
1. Fixed Uiso
 At 1.2 times of:
  {H11A,H11B} of C11, H4 of C4, H5 of C5, H2 of C2, H3 of C3, {H9A,H9B} of C9,
   H8 of C8, H6 of C6, H7 of C7
 At 1.5 times of:
  {H12A,H12B,H12C} of C12
2.a Secondary CH2 refined with riding coordinates:
 C9(H9A,H9B), C11(H11A,H11B)
2.b Aromatic/amide H refined with riding coordinates:
 C7(H7), C6(H6), C8(H8), C3(H3), C2(H2), C5(H5), C4(H4)
2.c Idealised Me refined as rotating group:
 C12(H12A,H12B,H12C)
;

loop_
_space_group_symop_id
_space_group_symop_operation_xyz
1 'x, y, z'
2 '-x, y+1/2, -z+1/2'
3 '-x, -y, -z'
4 'x, -y-1/2, z-1/2'

loop_
_atom_site_label
_atom_site_type_symbol
_atom_site_fract_x
_atom_site_fract_y
_atom_site_fract_z
_atom_site_U_iso_or_equiv
_atom_site_adp_type
_atom_site_occupancy
_atom_site_symmetry_multiplicity
_atom_site_calc_flag
_atom_site_refinement_flags
Br1 Br 0.682942(16) 0.580070(16) 0.06331(2) 0.02148(8) Uani 1 1 d .
O1 O 0.32761(12) 0.40638(13) 0.39285(16) 0.0268(3) Uani 1 1 d .
N3 N 0.57679(14) 0.26574(14) 0.26941(17) 0.0206(4) Uani 1 1 d .
N2 N 0.75773(14) 0.24422(14) 0.25547(17) 0.0209(4) Uani 1 1 d .
O2 O 0.48949(14) 0.36037(15) 0.50745(16) 0.0349(4) Uani 1 1 d .
C10 C 0.43125(17) 0.36296(17) 0.4031(2) 0.0223(4) Uani 1 1 d .
C1 C 0.87563(17) 0.26535(18) 0.2300(2) 0.0222(4) Uani 1 1 d .
C7 C 0.71503(18) 0.14915(18) 0.3228(2) 0.0251(5) Uani 1 1 d .
H7 H 0.7576 0.0862 0.3563 0.030 Uiso 1 1 calc R
N1 N 0.94427(15) 0.18896(17) 0.2862(2) 0.0328(5) Uani 1 1 d .
C6 C 0.67107(17) 0.31344(17) 0.2243(2) 0.0202(4) Uani 1 1 d .
H6 H 0.6764 0.3844 0.1778 0.024 Uiso 1 1 calc R
C8 C 0.60250(18) 0.16309(18) 0.3314(2) 0.0251(5) Uani 1 1 d .
H8 H 0.5503 0.1120 0.3725 0.030 Uiso 1 1 calc R
C9 C 0.46419(17) 0.31580(19) 0.2613(2) 0.0239(4) Uani 1 1 d .
H9A H 0.4084 0.2578 0.2312 0.029 Uiso 1 1 calc R
H9B H 0.4633 0.3770 0.1901 0.029 Uiso 1 1 calc R
C3 C 1.0248(2) 0.3729(2) 0.1375(3) 0.0378(6) Uani 1 1 d .
H3 H 1.0526 0.4356 0.0857 0.045 Uiso 1 1 calc R
C2 C 0.90910(19) 0.3587(2) 0.1549(2) 0.0300(5) Uani 1 1 d .
H2 H 0.8557 0.4110 0.1168 0.036 Uiso 1 1 calc R
C5 C 1.0557(2) 0.2056(2) 0.2676(3) 0.0397(6) Uani 1 1 d .
H5 H 1.1074 0.1520 0.3064 0.048 Uiso 1 1 calc R
C4 C 1.09873(19) 0.2961(2) 0.1953(3) 0.0360(6) Uani 1 1 d .
H4 H 1.1783 0.3053 0.1856 0.043 Uiso 1 1 calc R
C11 C 0.2812(2) 0.4522(3) 0.5227(3) 0.0483(7) Uani 1 1 d .
H11A H 0.3275 0.5172 0.5553 0.058 Uiso 1 1 calc R
H11B H 0.2828 0.3938 0.5976 0.058 Uiso 1 1 calc R
C12 C 0.1638(3) 0.4888(3) 0.4954(3) 0.0600(9) Uani 1 1 d .
H12A H 0.1623 0.5434 0.4175 0.090 Uiso 1 1 calc R
H12B H 0.1337 0.5242 0.5806 0.090 Uiso 1 1 calc R
H12C H 0.1172 0.4231 0.4698 0.090 Uiso 1 1 calc R

loop_
_atom_site_aniso_label
_atom_site_aniso_U_11
_atom_site_aniso_U_22
_atom_site_aniso_U_33
_atom_site_aniso_U_23
_atom_site_aniso_U_13
_atom_site_aniso_U_12
Br1 0.02020(12) 0.01999(12) 0.02424(12) 0.00046(8) -0.00060(8) 0.00142(8)
O1 0.0226(8) 0.0353(9) 0.0225(7) -0.0033(7) 0.0019(6) 0.0061(7)
N3 0.0185(8) 0.0227(9) 0.0206(8) 0.0021(7) -0.0020(7) 0.0016(7)
N2 0.0175(8) 0.0216(9) 0.0237(8) 0.0039(7) -0.0004(7) 0.0006(7)
O2 0.0294(9) 0.0507(11) 0.0244(7) -0.0042(8) -0.0070(7) 0.0038(8)
C10 0.0218(10) 0.0214(10) 0.0236(10) 0.0026(9) 0.0003(8) -0.0035(9)
C1 0.0179(10) 0.0263(11) 0.0224(10) -0.0024(9) 0.0004(8) -0.0003(9)
C7 0.0239(11) 0.0207(10) 0.0307(11) 0.0075(9) -0.0007(9) 0.0011(9)
N1 0.0215(10) 0.0330(11) 0.0439(11) 0.0098(9) -0.0019(9) 0.0037(8)
C6 0.0207(10) 0.0199(10) 0.0201(9) 0.0036(8) -0.0008(8) 0.0019(8)
C8 0.0240(11) 0.0219(10) 0.0293(11) 0.0056(9) 0.0010(9) -0.0015(9)
C9 0.0188(10) 0.0300(12) 0.0227(9) 0.0005(9) -0.0013(8) 0.0055(9)
C3 0.0275(12) 0.0431(14) 0.0427(13) 0.0119(12) 0.0033(11) -0.0075(11)
C2 0.0220(11) 0.0338(12) 0.0343(12) 0.0095(10) 0.0006(9) 0.0010(10)
C5 0.0241(12) 0.0436(15) 0.0513(15) 0.0083(13) -0.0036(11) 0.0079(11)
C4 0.0183(11) 0.0487(15) 0.0410(13) -0.0011(12) 0.0008(10) -0.0029(11)
C11 0.0345(14) 0.077(2) 0.0336(13) -0.0210(14) 0.0085(11) 0.0053(14)
C12 0.064(2) 0.074(2) 0.0424(15) 0.0013(16) 0.0158(14) 0.0363(18)

loop_
_atom_type_symbol
_atom_type_description
_atom_type_scat_dispersion_real
_atom_type_scat_dispersion_imag
_atom_type_scat_source
C C 0.0033 0.0016 'International Tables Vol C Tables 4.2.6.8 and 6.1.1.4'
H H 0.0000 0.0000 'International Tables Vol C Tables 4.2.6.8 and 6.1.1.4'
N N 0.0061 0.0033 'International Tables Vol C Tables 4.2.6.8 and 6.1.1.4'
O O 0.0106 0.0060 'International Tables Vol C Tables 4.2.6.8 and 6.1.1.4'
Br Br -0.2901 2.4595 'International Tables Vol C Tables 4.2.6.8 and 6.1.1.4'

loop_
_geom_angle_atom_site_label_1
_geom_angle_atom_site_label_2
_geom_angle_atom_site_label_3
_geom_angle
C10 O1 C11 116.05(18)
C6 N3 C8 109.40(17)
C6 N3 C9 125.43(18)
C8 N3 C9 125.11(18)
C7 N2 C1 125.14(17)
C6 N2 C1 126.42(17)
C6 N2 C7 108.40(17)
O1 C10 C9 109.05(16)
O2 C10 O1 126.0(2)
O2 C10 C9 124.93(19)
N1 C1 N2 113.72(18)
N1 C1 C2 125.4(2)
C2 C1 N2 120.84(19)
C8 C7 N2 107.08(18)
C1 N1 C5 116.2(2)
N3 C6 N2 108.04(17)
C7 C8 N3 107.07(19)
N3 C9 C10 110.52(16)
C4 C3 C2 119.7(2)
C1 C2 C3 116.6(2)
N1 C5 C4 123.3(2)
C3 C4 C5 118.7(2)
O1 C11 C12 109.0(2)

loop_
_geom_bond_atom_site_label_1
_geom_bond_atom_site_label_2
_geom_bond_distance
O1 C10 1.328(2)
O1 C11 1.457(3)
N3 C6 1.323(3)
N3 C8 1.381(3)
N3 C9 1.455(3)
N2 C1 1.436(3)
N2 C7 1.391(3)
N2 C6 1.339(3)
O2 C10 1.194(2)
C10 C9 1.509(3)
C1 N1 1.320(3)
C1 C2 1.375(3)
C7 C8 1.341(3)
N1 C5 1.343(3)
C3 C2 1.387(3)
C3 C4 1.367(4)
C5 C4 1.373(4)
C11 C12 1.469(4)
